data_7125603
loop_
_publ_author_name
'Mukherjee, Gargi'
'Biradha, Kumar'

_publ_section_title
;
 Modulation of breathing behavior of layered coordination polymers via a
 solid solution approach: the influence of metal ions on sorption
 behavior.
;
_journal_issue 6
_journal_name_full 'Chemical communications (Cambridge, England)'
_journal_page_first 670
_journal_page_last 672
_journal_paper_doi 10.1039/c3cc48020h
_journal_volume 50
_journal_year 2014
_chemical_formula_sum 'C50 H44 Cd Cl8 N6 O26'
_chemical_formula_weight 1540.91
_space_group_IT_number 14
_space_group_name_Hall '-P 2ybc'
_space_group_name_H-M_alt 'P 1 21/c 1'
_symmetry_cell_setting monoclinic
_symmetry_space_group_name_H-M 'P 1 21/c 1'
_atom_sites_solution_hydrogens geom
_atom_sites_solution_primary direct
_atom_sites_solution_secondary difmap
_audit_creation_method SHELXL-97
_cell_angle_alpha 90.00
_cell_angle_beta 100.905(5)
_cell_angle_gamma 90.00
_cell_formula_units_Z 2
_cell_length_a 10.4535(19)
_cell_length_b 18.918(4)
_cell_length_c 17.278(3)
_cell_measurement_reflns_used 6217
_cell_measurement_temperature 293(2)
_cell_measurement_theta_max 25.50
_cell_measurement_theta_min 1.61
_cell_volume 3355.2(11)
_computing_structure_refinement 'SHELXL-97 (Sheldrick, 1997)'
_computing_structure_solution 'SHELXS-97 (Sheldrick, 1990)'
_diffrn_ambient_temperature 293(2)
_diffrn_measured_fraction_theta_full 0.995
_diffrn_measured_fraction_theta_max 0.995
_diffrn_measurement_device_type 'Bruker APEX-2 CCD'
_diffrn_measurement_method hemisphere
_diffrn_radiation_monochromator graphite
_diffrn_radiation_source 'fine-focus sealed tube'
_diffrn_radiation_type MoK\a
_diffrn_radiation_wavelength 0.71073
_diffrn_reflns_av_R_equivalents 0.0989
_diffrn_reflns_av_sigmaI/netI 0.0748
_diffrn_reflns_limit_h_max 12
_diffrn_reflns_limit_h_min -11
_diffrn_reflns_limit_k_max 22
_diffrn_reflns_limit_k_min -22
_diffrn_reflns_limit_l_max 19
_diffrn_reflns_limit_l_min -20
_diffrn_reflns_number 37278
_diffrn_reflns_theta_full 25.50
_diffrn_reflns_theta_max 25.50
_diffrn_reflns_theta_min 1.61
_exptl_absorpt_coefficient_mu 0.725
_exptl_absorpt_correction_T_max 0.884
_exptl_absorpt_correction_T_min 0.805
_exptl_absorpt_correction_type empirical
_exptl_absorpt_process_details SADABS
_exptl_crystal_colour 'light yellow'
_exptl_crystal_density_diffrn 1.525
_exptl_crystal_density_meas ?
_exptl_crystal_density_method 'not measured'
_exptl_crystal_description blocks
_exptl_crystal_F_000 1556
_exptl_crystal_size_max 0.35
_exptl_crystal_size_mid 0.25
_exptl_crystal_size_min 0.17
_platon_squeeze_details
;
;
_refine_diff_density_max 1.198
_refine_diff_density_min -0.542
_refine_diff_density_rms 0.094
_refine_ls_extinction_method none
_refine_ls_goodness_of_fit_ref 0.958
_refine_ls_hydrogen_treatment mixed
_refine_ls_matrix_type full
_refine_ls_number_parameters 313
_refine_ls_number_reflns 6217
_refine_ls_number_restraints 0
_refine_ls_restrained_S_all 0.958
_refine_ls_R_factor_all 0.0876
_refine_ls_R_factor_gt 0.0580
_refine_ls_shift/su_max 0.000
_refine_ls_shift/su_mean 0.000
_refine_ls_structure_factor_coef Fsqd
_refine_ls_weighting_details 'calc w=1/[\s^2^(Fo^2^)+(0.1000P)^2^+0.0000P] where P=(Fo^2^+2Fc^2^)/3'
_refine_ls_weighting_scheme calc
_refine_ls_wR_factor_gt 0.1470
_refine_ls_wR_factor_ref 0.1598
_reflns_number_gt 4173
_reflns_number_total 6217
_reflns_threshold_expression >2sigma(I)
_cod_data_source_file c3cc48020h.txt
_cod_data_source_block 1
_cod_depositor_comments
;
The following automatic conversions were performed:

data item '_exptl_crystal_density_meas' value 'not measured' was
changed to '?' -- the value is perceived as not measured.

Automatic conversion script
Id: cif_fix_values 6909 2019-04-08 15:41:33Z antanas 
;
_cod_original_cell_volume 3355.1(11)
_cod_original_sg_symbol_H-M P2(1)/c
_cod_database_code 7125603

loop_
_symmetry_equiv_pos_as_xyz
'x, y, z'
'-x, y+1/2, -z+1/2'
'-x, -y, -z'
'x, -y-1/2, z-1/2'

loop_
_atom_site_label
_atom_site_type_symbol
_atom_site_fract_x
_atom_site_fract_y
_atom_site_fract_z
_atom_site_U_iso_or_equiv
_atom_site_adp_type
_atom_site_occupancy
_atom_site_symmetry_multiplicity
_atom_site_calc_flag
_atom_site_refinement_flags
Cd1 Cd 0.0000 0.5000 0.5000 0.03211(16) Uani 1 2 d S
O1 O 0.8221(3) 0.40946(15) 0.1704(2) 0.0520(8) Uani 1 1 d .
O2 O 0.8029(3) 0.66251(15) 0.1353(2) 0.0582(9) Uani 1 1 d .
O3 O 0.4970(3) 0.54357(16) 0.26186(18) 0.0427(7) Uani 1 1 d .
C1 C 0.7738(4) 0.4768(2) 0.1833(3) 0.0417(11) Uani 1 1 d .
C2 C 0.8217(5) 0.5364(2) 0.1545(3) 0.0495(12) Uani 1 1 d .
H2 H 0.8918 0.5345 0.1285 0.059 Uiso 1 1 calc R
C3 C 0.7620(4) 0.5992(2) 0.1656(3) 0.0433(11) Uani 1 1 d .
C4 C 0.6562(4) 0.6035(2) 0.2013(3) 0.0422(10) Uani 1 1 d .
H4 H 0.6172 0.6466 0.2081 0.051 Uiso 1 1 calc R
C5 C 0.6099(4) 0.5413(2) 0.2268(2) 0.0367(10) Uani 1 1 d .
C6 C 0.6657(5) 0.4783(2) 0.2193(3) 0.0448(11) Uani 1 1 d .
H6 H 0.6331 0.4370 0.2375 0.054 Uiso 1 1 calc R
O16 O 1.0285(4) 0.4387(2) 0.2144(3) 0.0936(15) Uani 1 1 d .
N11 N 1.0476(5) 0.1852(2) 0.1343(3) 0.0746(14) Uani 1 1 d .
C11 C 0.9194(7) 0.2068(3) 0.1217(5) 0.098(2) Uani 1 1 d .
H11 H 0.8544 0.1747 0.1012 0.118 Uiso 1 1 calc R
C12 C 0.8851(6) 0.2743(3) 0.1384(4) 0.0767(18) Uani 1 1 d .
H12 H 0.7980 0.2879 0.1290 0.092 Uiso 1 1 calc R
C13 C 0.9805(5) 0.3213(2) 0.1692(3) 0.0526(12) Uani 1 1 d .
C14 C 1.1065(6) 0.3008(3) 0.1802(4) 0.0721(16) Uani 1 1 d .
H14 H 1.1734 0.3319 0.2004 0.086 Uiso 1 1 calc R
C15 C 1.1335(6) 0.2320(3) 0.1603(4) 0.0716(16) Uani 1 1 d .
H15 H 1.2206 0.2189 0.1664 0.086 Uiso 1 1 calc R
C16 C 0.9504(5) 0.3949(2) 0.1884(3) 0.0531(12) Uani 1 1 d .
N21 N 0.9814(3) 0.88832(17) 0.0588(2) 0.0386(8) Uani 1 1 d .
O21 O 1.0147(5) 0.6488(2) 0.1901(3) 0.0922(15) Uani 1 1 d .
C21 C 1.0807(5) 0.8517(2) 0.1018(3) 0.0555(13) Uani 1 1 d .
H21 H 1.1629 0.8723 0.1111 0.067 Uiso 1 1 calc R
C22 C 1.0673(5) 0.7839(2) 0.1336(4) 0.0620(15) Uani 1 1 d .
H22 H 1.1377 0.7603 0.1635 0.074 Uiso 1 1 calc R
C23 C 0.9449(5) 0.7546(2) 0.1180(3) 0.0440(11) Uani 1 1 d .
C24 C 0.8420(5) 0.7910(2) 0.0751(3) 0.0589(14) Uani 1 1 d .
H24 H 0.7586 0.7719 0.0669 0.071 Uiso 1 1 calc R
C25 C 0.8636(5) 0.8568(2) 0.0441(3) 0.0550(13) Uani 1 1 d .
H25 H 0.7945 0.8798 0.0122 0.066 Uiso 1 1 calc R
C26 C 0.9283(5) 0.6826(2) 0.1537(3) 0.0525(13) Uani 1 1 d .
O31 O 0.6181(3) 0.5652(2) 0.3790(2) 0.0732(11) Uani 1 1 d .
N31 N 0.1803(3) 0.53164(17) 0.4432(2) 0.0349(8) Uani 1 1 d .
C31 C 0.1742(4) 0.5182(2) 0.3680(3) 0.0424(11) Uani 1 1 d .
H31 H 0.0950 0.5027 0.3390 0.051 Uiso 1 1 calc R
C32 C 0.2784(4) 0.5257(3) 0.3287(3) 0.0466(11) Uani 1 1 d .
H32 H 0.2703 0.5147 0.2756 0.056 Uiso 1 1 calc R
C33 C 0.3949(4) 0.5504(2) 0.3729(2) 0.0367(10) Uani 1 1 d .
C34 C 0.4024(4) 0.5656(2) 0.4510(3) 0.0431(11) Uani 1 1 d .
H34 H 0.4799 0.5817 0.4815 0.052 Uiso 1 1 calc R
C35 C 0.2931(4) 0.5568(2) 0.4837(3) 0.0420(10) Uani 1 1 d .
H35 H 0.2979 0.5688 0.5364 0.050 Uiso 1 1 calc R
C36 C 0.5160(4) 0.5552(2) 0.3400(3) 0.0415(10) Uani 1 1 d .
O1W O -0.1159(3) 0.54602(15) 0.38452(17) 0.0436(7) Uani 1 1 d .

loop_
_atom_site_aniso_label
_atom_site_aniso_U_11
_atom_site_aniso_U_22
_atom_site_aniso_U_33
_atom_site_aniso_U_23
_atom_site_aniso_U_13
_atom_site_aniso_U_12
Cd1 0.0246(2) 0.0267(2) 0.0511(3) -0.0033(2) 0.02261(18) -0.00220(17)
O1 0.0424(18) 0.0343(16) 0.087(2) -0.0073(15) 0.0322(17) -0.0039(13)
O2 0.052(2) 0.0352(16) 0.100(3) 0.0187(17) 0.0470(19) -0.0021(14)
O3 0.0260(15) 0.0518(18) 0.056(2) -0.0010(15) 0.0229(14) -0.0081(13)
C1 0.039(2) 0.0270(18) 0.067(3) -0.0080(19) 0.031(2) -0.0022(17)
C2 0.050(3) 0.044(3) 0.066(3) 0.010(2) 0.042(3) -0.006(2)
C3 0.036(2) 0.034(2) 0.068(3) 0.007(2) 0.031(2) 0.0004(18)
C4 0.034(2) 0.038(2) 0.061(3) -0.001(2) 0.026(2) -0.0047(18)
C5 0.034(2) 0.039(2) 0.043(3) -0.0015(18) 0.0210(19) -0.0046(17)
C6 0.052(3) 0.031(2) 0.059(3) 0.0001(18) 0.032(2) -0.0165(19)
O16 0.068(3) 0.063(2) 0.147(4) -0.039(3) 0.013(3) -0.001(2)
N11 0.087(4) 0.042(2) 0.093(4) -0.025(2) 0.013(3) 0.008(2)
C11 0.083(5) 0.040(3) 0.169(8) -0.031(4) 0.018(5) 0.002(3)
C12 0.060(3) 0.050(3) 0.120(5) -0.021(3) 0.016(3) 0.012(3)
C13 0.048(3) 0.044(3) 0.071(3) -0.003(2) 0.023(3) 0.006(2)
C14 0.069(4) 0.062(3) 0.080(4) -0.001(3) 0.002(3) 0.005(3)
C15 0.067(4) 0.060(3) 0.089(4) 0.000(3) 0.018(3) 0.021(3)
C16 0.059(3) 0.043(3) 0.055(3) -0.018(2) 0.007(2) -0.006(2)
N21 0.037(2) 0.0289(17) 0.054(2) 0.0073(15) 0.0198(17) -0.0018(15)
O21 0.085(3) 0.056(2) 0.133(4) 0.045(3) 0.014(3) -0.012(2)
C21 0.041(3) 0.039(2) 0.091(4) 0.025(2) 0.025(3) -0.005(2)
C22 0.053(3) 0.036(2) 0.105(4) 0.025(3) 0.033(3) -0.001(2)
C23 0.048(3) 0.031(2) 0.060(3) 0.007(2) 0.030(2) -0.0025(19)
C24 0.048(3) 0.042(3) 0.093(4) 0.012(3) 0.026(3) -0.012(2)
C25 0.040(3) 0.040(2) 0.089(4) 0.017(2) 0.022(3) -0.002(2)
C26 0.050(3) 0.034(2) 0.078(4) 0.015(2) 0.024(3) -0.007(2)
O31 0.0307(19) 0.128(3) 0.066(2) -0.010(2) 0.0227(18) -0.0118(19)
N31 0.0251(18) 0.0373(17) 0.048(2) 0.0017(16) 0.0219(16) 0.0005(14)
C31 0.028(2) 0.054(3) 0.047(3) -0.0115(19) 0.013(2) -0.0131(18)
C32 0.027(2) 0.073(3) 0.041(3) -0.005(2) 0.011(2) -0.005(2)
C33 0.028(2) 0.039(2) 0.048(3) 0.0030(18) 0.0203(19) -0.0061(17)
C34 0.034(2) 0.054(3) 0.044(3) -0.012(2) 0.012(2) -0.0085(19)
C35 0.038(2) 0.050(2) 0.041(3) -0.008(2) 0.017(2) -0.0056(19)
C36 0.015(2) 0.064(3) 0.049(3) 0.004(2) 0.013(2) -0.0021(18)
O1W 0.0299(15) 0.0448(17) 0.0571(19) 0.0125(14) 0.0111(14) 0.0011(12)

loop_
_atom_type_symbol
_atom_type_description
_atom_type_scat_dispersion_real
_atom_type_scat_dispersion_imag
_atom_type_scat_source
C C 0.0033 0.0016 'International Tables Vol C Tables 4.2.6.8 and 6.1.1.4'
H H 0.0000 0.0000 'International Tables Vol C Tables 4.2.6.8 and 6.1.1.4'
N N 0.0061 0.0033 'International Tables Vol C Tables 4.2.6.8 and 6.1.1.4'
O O 0.0106 0.0060 'International Tables Vol C Tables 4.2.6.8 and 6.1.1.4'
Cl Cl 0.1484 0.1585 'International Tables Vol C Tables 4.2.6.8 and 6.1.1.4'
Cd Cd -0.8075 1.2024 'International Tables Vol C Tables 4.2.6.8 and 6.1.1.4'

loop_
_geom_angle_atom_site_label_1
_geom_angle_atom_site_label_2
_geom_angle_atom_site_label_3
_geom_angle
_geom_angle_site_symmetry_1
_geom_angle_site_symmetry_3
O1W Cd1 O1W 180.0 . 3_566
O1W Cd1 N31 82.79(11) . .
O1W Cd1 N31 97.21(11) 3_566 .
O1W Cd1 N31 97.21(11) . 3_566
O1W Cd1 N31 82.79(11) 3_566 3_566
N31 Cd1 N31 180.000(1) . 3_566
O1W Cd1 N21 92.20(12) . 2_645
O1W Cd1 N21 87.80(12) 3_566 2_645
N31 Cd1 N21 84.90(12) . 2_645
N31 Cd1 N21 95.10(12) 3_566 2_645
O1W Cd1 N21 87.80(12) . 4_476
O1W Cd1 N21 92.19(12) 3_566 4_476
N31 Cd1 N21 95.10(12) . 4_476
N31 Cd1 N21 84.90(12) 3_566 4_476
N21 Cd1 N21 180.000(1) 2_645 4_476
C16 O1 C1 121.4(3) . .
C26 O2 C3 120.3(4) . .
C36 O3 C5 117.0(3) . .
C2 C1 C6 122.1(4) . .
C2 C1 O1 121.7(4) . .
C6 C1 O1 115.9(4) . .
C1 C2 C3 117.2(4) . .
C4 C3 C2 122.9(4) . .
C4 C3 O2 116.5(4) . .
C2 C3 O2 120.5(3) . .
C3 C4 C5 117.2(4) . .
C6 C5 C4 122.8(4) . .
C6 C5 O3 118.5(3) . .
C4 C5 O3 118.7(4) . .
C5 C6 C1 117.8(4) . .
C15 N11 C11 116.6(5) . .
N11 C11 C12 121.8(6) . .
C13 C12 C11 119.2(6) . .
C14 C13 C12 119.1(5) . .
C14 C13 C16 118.8(5) . .
C12 C13 C16 122.0(5) . .
C13 C14 C15 118.2(6) . .
N11 C15 C14 124.9(6) . .
O16 C16 O1 121.9(4) . .
O16 C16 C13 125.5(5) . .
O1 C16 C13 112.6(4) . .
C21 N21 C25 117.1(4) . .
C21 N21 Cd1 125.3(3) . 2_655
C25 N21 Cd1 117.4(3) . 2_655
N21 C21 C22 124.0(4) . .
C23 C22 C21 116.6(5) . .
C22 C23 C24 120.6(4) . .
C22 C23 C26 117.2(4) . .
C24 C23 C26 122.1(4) . .
C23 C24 C25 119.3(4) . .
N21 C25 C24 122.2(5) . .
O21 C26 O2 125.8(4) . .
O21 C26 C23 124.4(4) . .
O2 C26 C23 109.8(4) . .
C31 N31 C35 117.4(3) . .
C31 N31 Cd1 117.9(3) . .
C35 N31 Cd1 124.4(3) . .
N31 C31 C32 124.4(4) . .
C31 C32 C33 116.8(4) . .
C34 C33 C32 119.6(4) . .
C34 C33 C36 118.1(4) . .
C32 C33 C36 122.1(4) . .
C35 C34 C33 118.8(4) . .
N31 C35 C34 123.0(4) . .
O31 C36 O3 123.6(4) . .
O31 C36 C33 122.8(4) . .
O3 C36 C33 113.5(4) . .

loop_
_geom_bond_atom_site_label_1
_geom_bond_atom_site_label_2
_geom_bond_distance
_geom_bond_site_symmetry_2
Cd1 O1W 2.301(3) .
Cd1 O1W 2.301(3) 3_566
Cd1 N31 2.362(3) .
Cd1 N31 2.362(3) 3_566
Cd1 N21 2.368(3) 2_645
Cd1 N21 2.368(3) 4_476
O1 C16 1.347(6) .
O1 C1 1.404(5) .
O2 C26 1.344(6) .
O2 C3 1.406(5) .
O3 C36 1.344(5) .
O3 C5 1.426(4) .
C1 C2 1.364(6) .
C1 C6 1.390(6) .
C2 C3 1.372(6) .
C3 C4 1.367(5) .
C4 C5 1.376(5) .
C5 C6 1.344(6) .
O16 C16 1.189(6) .
N11 C15 1.280(7) .
N11 C11 1.378(8) .
C11 C12 1.372(7) .
C12 C13 1.367(7) .
C13 C14 1.353(7) .
C13 C16 1.479(7) .
C14 C15 1.388(8) .
N21 C21 1.348(6) .
N21 C25 1.349(6) .
N21 Cd1 2.368(3) 2_655
O21 C26 1.185(6) .
C21 C22 1.413(6) .
C22 C23 1.373(7) .
C23 C24 1.371(7) .
C23 C26 1.518(6) .
C24 C25 1.390(6) .
O31 C36 1.165(5) .
N31 C31 1.312(6) .
N31 C35 1.340(5) .
C31 C32 1.396(6) .
C32 C33 1.390(6) .
C33 C34 1.368(6) .
C33 C36 1.486(5) .
C34 C35 1.377(6) .

loop_
_platon_squeeze_void_nr
_platon_squeeze_void_average_x
_platon_squeeze_void_average_y
_platon_squeeze_void_average_z
_platon_squeeze_void_volume
_platon_squeeze_void_count_electrons
_platon_squeeze_void_content
1 -0.089 0.433 -0.044 1393 822 ' '
